data_9000521
loop_
_publ_author_name
'Hill, R. J.'

_publ_section_title
;
 The crystal structure and infrared properties of adamite
;
_journal_name_full 'American Mineralogist'
_journal_page_first 979
_journal_page_last 986
_journal_volume 61
_journal_year 1976
_chemical_formula_sum 'As H O5 Zn2'
_chemical_name_mineral Adamite
_space_group_IT_number 58
_symmetry_space_group_name_Hall '-P 2 2n'
_symmetry_space_group_name_H-M 'P n n m'
_cell_angle_alpha 90
_cell_angle_beta 90
_cell_angle_gamma 90
_cell_length_a 8.306
_cell_length_b 8.524
_cell_length_c 6.043
_cell_formula_units_Z 4
_cell_volume 427.846
_database_code_amcsd 0000532
_exptl_crystal_density_diffrn 4.451
_cod_original_formula_sum 'As Zn2 O5 H'
_cod_database_code 9000521

loop_
_space_group_symop_operation_xyz
x,y,z
1/2+x,1/2-y,1/2+z
1/2-x,1/2+y,1/2-z
1/2-x,1/2+y,1/2+z
1/2+x,1/2-y,1/2-z
x,y,-z
-x,-y,z
-x,-y,-z

loop_
_atom_site_aniso_label
_atom_site_aniso_U_11
_atom_site_aniso_U_22
_atom_site_aniso_U_33
_atom_site_aniso_U_12
_atom_site_aniso_U_13
_atom_site_aniso_U_23
As 0.00633 0.00291 0.00529 -0.00050 0.00000 0.00000
Zn1 0.01849 0.00957 0.00575 -0.00570 0.00000 0.00000
Zn2 0.00933 0.00471 0.00821 -0.00004 0.00000 0.00000
O1 0.01083 0.00773 0.00444 -0.00323 0.00000 0.00000
O2 0.01223 0.00405 0.01092 0.00036 0.00000 0.00000
O3 0.01153 0.00294 0.02331 -0.00072 0.00000 0.00000
O4 0.01433 0.01031 0.00722 -0.00359 -0.00153 0.00287

loop_
_atom_site_label
_atom_site_fract_x
_atom_site_fract_y
_atom_site_fract_z
As 0.25048 0.24394 0.50000
Zn1 0.00000 0.00000 0.24737
Zn2 0.13482 0.36423 0.00000
O1 0.07600 0.14470 0.50000
O2 0.10790 0.12680 0.00000
O3 0.39600 0.10630 0.50000
O4 0.26850 0.36150 0.27780
H 0.20000 0.13000 0.00000

loop_
_cod_related_entry_id
_cod_related_entry_database
_cod_related_entry_code
1 AMCSD 0000532
